data_4313066
loop_
_publ_author_name
'Iryna A. Koval'
'Patrick Gamez'
'Olivier Roubeau'
'Willem L. Driessen'
'Martin Lutz'
'Anthony L. Spek'
'Jan Reedijk'

_publ_section_title
;
 Century-Known Copper Salt Cu(OAc)(OMe) Proven To Be a Unique Magnetic
 Lattice Composed of Tetranuclear Copper(II) Species with a Rare Binding
 Mode of the Acetate Anion
;
_journal_name_full 'Inorganic Chemistry'
_journal_page_first 868
_journal_page_last 872
_journal_paper_doi 10.1021/ic026034k
_journal_volume 42
_journal_year 2003
_chemical_compound_source 'see text'
_chemical_formula_moiety 'C6 H12 Cu2 O6'
_chemical_formula_sum 'C6 H12 Cu2 O6'
_chemical_formula_weight 307.26
_chemical_name_systematic
;
 ?
;
_space_group_IT_number 15
_symmetry_cell_setting monoclinic
_symmetry_space_group_name_Hall '-C 2yc'
_symmetry_space_group_name_H-M 'C 1 2/c 1'
_atom_sites_solution_hydrogens ' ?               '
_atom_sites_solution_primary ' ?               '
_atom_sites_solution_secondary ' ?               '
_cell_angle_alpha 90
_cell_angle_beta 93.7000(10)
_cell_angle_gamma 90
_cell_formula_units_Z 8
_cell_length_a 11.2752(3)
_cell_length_b 9.7976(3)
_cell_length_c 17.8504(6)
_cell_measurement_temperature 110
_cell_volume 1967.82(10)
_computing_publication_material 'PLATON (Spek, 1990)'
_diffrn_ambient_temperature 110
_diffrn_radiation_type MoKa
_diffrn_radiation_wavelength 0.71073
_diffrn_reflns_reduction_process
;
 ?
;
_exptl_absorpt_coefficient_mu 4.322
_exptl_absorpt_correction_type ' ?               '
_exptl_crystal_colour ' ?               '
_exptl_crystal_density_diffrn 2.074
_exptl_crystal_density_method 'Not Measured'
_exptl_crystal_description ' ?               '
_exptl_crystal_F_000 1232
_refine_ls_abs_structure_Flack none
_refine_ls_hydrogen_treatment 'see text         '
_refine_ls_number_restraints 0
_refine_ls_weighting_scheme ?
_cod_data_source_file ic026034k_s1.cif
_cod_data_source_block s2651b
_cod_depositor_comments
;
The following automatic conversions were performed:

'_symmetry_cell_setting' value 'Monoclinic' changed to 'monoclinic'
according to the built-in table from CIF Core dictionary named
'cif_core.dic' version 2.4.1 from 2010-06-29.

Automatic conversion script
Id: cif_fix_values 1646 2011-03-28 12:23:43Z adriana 
;
_cod_original_sg_symbol_H-M 'C 2/c'
_cod_database_code 4313066

loop_
_symmetry_equiv_pos_as_xyz
x,y,z
-x,y,1/2-z
-x,-y,-z
x,-y,1/2+z
1/2+x,1/2+y,z
1/2-x,1/2+y,1/2-z
1/2-x,1/2-y,-z
1/2+x,1/2-y,1/2+z

loop_
_atom_site_aniso_label
_atom_site_aniso_U_11
_atom_site_aniso_U_22
_atom_site_aniso_U_33
_atom_site_aniso_U_23
_atom_site_aniso_U_13
_atom_site_aniso_U_12
Cu1 0.0104(3) 0.0134(3) 0.0221(4) 0.0009(2) 0.0006(2) -0.0012(2)
Cu2 0.0106(3) 0.0131(3) 0.0203(3) 0.0011(2) -0.0003(2) -0.0016(2)
O1 0.0119(15) 0.0130(16) 0.0290(19) -0.0017(14) 0.0039(13) -0.0020(13)
O2 0.0125(15) 0.0116(16) 0.030(2) 0.0007(14) 0.0027(14) 0.0016(13)
O5 0.0191(16) 0.0211(18) 0.025(2) -0.0009(15) -0.0078(14) 0.0015(14)
O6 0.0168(16) 0.0251(18) 0.0238(19) 0.0028(15) -0.0044(13) -0.0062(14)
O9 0.0100(14) 0.0209(17) 0.0193(18) -0.0020(14) -0.0005(13) -0.0015(13)
O11 0.0078(14) 0.0203(17) 0.0237(19) -0.0006(14) 0.0019(13) -0.0013(13)
C3 0.013(2) 0.014(2) 0.012(2) -0.0015(19) -0.0047(17) 0.001(2)
C4 0.018(2) 0.019(2) 0.019(3) 0.005(2) 0.0002(19) 0.002(2)
C7 0.008(2) 0.028(3) 0.020(3) 0.000(2) 0.0043(18) -0.002(2)
C8 0.025(3) 0.051(3) 0.019(3) 0.003(3) 0.000(2) -0.009(2)
C10 0.021(2) 0.028(3) 0.017(3) 0.007(2) 0.000(2) 0.003(2)
C12 0.025(3) 0.026(3) 0.020(3) -0.011(2) 0.005(2) -0.003(2)

loop_
_atom_site_label
_atom_site_type_symbol
_atom_site_thermal_displace_type
_atom_site_fract_x
_atom_site_fract_y
_atom_site_fract_z
_atom_site_occupancy
_atom_site_U_iso_or_equiv
_atom_site_calc_flag
_atom_site_refinement_flags
Cu1 Cu Uani 0.12896(4) 0.90305(5) 0.27426(3) 1.000 0.0153(2) . .
Cu2 Cu Uani 0.37175(4) 0.70383(5) 0.22317(3) 1.000 0.0147(2) . .
O1 O Uani 0.2247(2) 0.6682(3) 0.27360(17) 1.000 0.0179(10) . .
O2 O Uani 0.2269(2) 0.4390(3) 0.27912(17) 1.000 0.0180(10) . .
O5 O Uani 0.2909(3) 0.4403(3) 0.12897(18) 1.000 0.0221(10) . .
O6 O Uani 0.2957(2) 0.6688(3) 0.12445(17) 1.000 0.0221(10) . .
O9 O Uani 0.4721(2) 0.7278(3) 0.31320(16) 1.000 0.0168(9) . .
O11 O Uani -0.0247(2) 0.8777(3) 0.31357(17) 1.000 0.0172(10) . .
C3 C Uani 0.1814(4) 0.5544(4) 0.2923(2) 1.000 0.0132(12) . .
C4 C Uani 0.0705(4) 0.5562(4) 0.3343(3) 1.000 0.0187(14) . .
C7 C Uani 0.2686(3) 0.5534(5) 0.0977(3) 1.000 0.0185(16) . .
C8 C Uani 0.2028(4) 0.5475(5) 0.0218(3) 1.000 0.0317(17) . .
C10 C Uani 0.4398(4) 0.7320(5) 0.3885(2) 1.000 0.0221(16) . .
C12 C Uani -0.0531(4) 0.8708(5) 0.3901(3) 1.000 0.0235(17) . .
H4A H Uiso 0.09180 0.56240 0.38840 1.000 0.0290 . .
H4B H Uiso 0.02510 0.47230 0.32380 1.000 0.0290 . .
H4C H Uiso 0.02190 0.63530 0.31850 1.000 0.0290 . .
H8A H Uiso 0.11720 0.54200 0.02800 1.000 0.0480 . .
H8B H Uiso 0.22820 0.46680 -0.00530 1.000 0.0480 . .
H8C H Uiso 0.22000 0.62980 -0.00670 1.000 0.0480 . .
H10A H Uiso 0.46240 0.82040 0.41080 1.000 0.0330 . .
H10B H Uiso 0.48090 0.65870 0.41720 1.000 0.0330 . .
H10C H Uiso 0.35370 0.71950 0.38980 1.000 0.0330 . .
H12A H Uiso -0.13170 0.82900 0.39320 1.000 0.0350 . .
H12B H Uiso -0.05380 0.96290 0.41130 1.000 0.0350 . .
H12C H Uiso 0.00660 0.81530 0.41850 1.000 0.0350 . .

loop_
_atom_type_symbol
_atom_type_description
_atom_type_scat_dispersion_real
_atom_type_scat_dispersion_imag
_atom_type_scat_source
O O 0.0106 0.0060 'International Tables Vol C Tables 4.2.6.8 and 6.1.1.4'
Cu Cu 0.3201 1.2651 'International Tables Vol C Tables 4.2.6.8 and 6.1.1.4'
H H 0.0000 0.0000 'International Tables Vol C Tables 4.2.6.8 and 6.1.1.4'
C C 0.0033 0.0016 'International Tables Vol C Tables 4.2.6.8 and 6.1.1.4'

loop_
_geom_angle_atom_site_label_1
_geom_angle_atom_site_label_2
_geom_angle_atom_site_label_3
_geom_angle
_geom_angle_site_symmetry_1
_geom_angle_site_symmetry_2
_geom_angle_site_symmetry_3
_geom_angle_publ_flag
O1 Cu1 O11 106.09(11) . . . yes
O1 Cu1 O11 96.74(11) . . 2_555 yes
O1 Cu1 O2 78.20(10) . . 6_555 yes
O1 Cu1 O5 90.05(11) . . 6_555 yes
O11 Cu1 O11 76.26(12) . . 2_555 yes
O2 Cu1 O11 171.66(12) 6_555 . . yes
O5 Cu1 O11 94.50(13) 6_555 . . yes
O2 Cu1 O11 96.28(12) 6_555 . 2_555 yes
O5 Cu1 O11 169.74(13) 6_555 . 2_555 yes
O2 Cu1 O5 92.63(13) 6_555 . 6_555 yes
O1 Cu2 O6 92.76(11) . . . yes
O1 Cu2 O9 96.16(11) . . . yes
O1 Cu2 O9 171.59(12) . . 2_655 yes
O1 Cu2 O2 77.81(10) . . 6_555 yes
O6 Cu2 O9 169.88(11) . . . yes
O6 Cu2 O9 94.32(11) . . 2_655 yes
O2 Cu2 O6 88.77(11) 6_555 . . yes
O9 Cu2 O9 76.43(11) . . 2_655 yes
O2 Cu2 O9 97.78(11) 6_555 . . yes
O2 Cu2 O9 106.87(11) 6_555 . 2_655 yes
Cu1 O1 Cu2 102.25(12) . . . yes
Cu1 O1 C3 128.5(2) . . . yes
Cu2 O1 C3 128.7(3) . . . yes
Cu1 O2 C3 127.2(3) 6_545 . . yes
Cu2 O2 C3 128.7(2) 6_545 . . yes
Cu1 O2 Cu2 101.71(12) 6_545 . 6_545 yes
Cu1 O5 C7 129.1(3) 6_545 . . yes
Cu2 O6 C7 125.9(3) . . . yes
Cu2 O9 C10 128.7(2) . . . yes
Cu2 O9 Cu2 101.82(13) . . 2_655 yes
Cu2 O9 C10 128.3(2) 2_655 . . yes
Cu1 O11 C12 128.2(2) . . . yes
Cu1 O11 Cu1 101.78(14) . . 2_555 yes
Cu1 O11 C12 128.9(2) 2_555 . . yes
O1 C3 O2 124.5(4) . . . yes
O1 C3 C4 117.9(3) . . . yes
O2 C3 C4 117.6(3) . . . yes
O5 C7 O6 125.9(5) . . . yes
O5 C7 C8 116.0(4) . . . yes
O6 C7 C8 118.1(4) . . . yes
C3 C4 H4A 109.49 . . . no
C3 C4 H4B 109.68 . . . no
C3 C4 H4C 109.53 . . . no
H4A C4 H4B 109.36 . . . no
H4A C4 H4C 109.32 . . . no
H4B C4 H4C 109.44 . . . no
C7 C8 H8A 109.43 . . . no
C7 C8 H8B 109.46 . . . no
C7 C8 H8C 109.50 . . . no
H8A C8 H8B 109.45 . . . no
H8A C8 H8C 109.47 . . . no
H8B C8 H8C 109.52 . . . no
O9 C10 H10A 109.59 . . . no
O9 C10 H10B 109.44 . . . no
O9 C10 H10C 109.55 . . . no
H10A C10 H10B 109.46 . . . no
H10A C10 H10C 109.44 . . . no
H10B C10 H10C 109.35 . . . no
O11 C12 H12A 109.49 . . . no
O11 C12 H12B 109.57 . . . no
O11 C12 H12C 109.43 . . . no
H12A C12 H12B 109.46 . . . no
H12A C12 H12C 109.38 . . . no
H12B C12 H12C 109.50 . . . no

loop_
_geom_bond_atom_site_label_1
_geom_bond_atom_site_label_2
_geom_bond_distance
_geom_bond_site_symmetry_1
_geom_bond_site_symmetry_2
_geom_bond_publ_flag
Cu1 O1 2.542(3) . . yes
Cu1 O11 1.927(2) . . yes
Cu1 O11 1.914(3) . 2_555 yes
Cu1 O2 1.968(3) . 6_555 yes
Cu1 O5 1.932(3) . 6_555 yes
Cu2 O1 1.968(3) . . yes
Cu2 O6 1.940(3) . . yes
Cu2 O9 1.919(3) . . yes
Cu2 O9 1.930(2) . 2_655 yes
Cu2 O2 2.558(3) . 6_555 yes
O1 C3 1.270(5) . . yes
O2 C3 1.270(5) . . yes
O5 C7 1.259(6) . . yes
O6 C7 1.257(6) . . yes
O9 C10 1.416(5) . . yes
O11 C12 1.425(6) . . yes
C3 C4 1.499(6) . . no
C7 C8 1.503(7) . . no
C4 H4A 0.9818 . . no
C4 H4B 0.9800 . . no
C4 H4C 0.9800 . . no
C8 H8A 0.9800 . . no
C8 H8B 0.9793 . . no
C8 H8C 0.9795 . . no
C10 H10A 0.9800 . . no
C10 H10B 0.9810 . . no
C10 H10C 0.9802 . . no
C12 H12A 0.9811 . . no
C12 H12B 0.9787 . . no
C12 H12C 0.9807 . . no

loop_
_geom_contact_atom_site_label_1
_geom_contact_atom_site_label_2
_geom_contact_distance
_geom_contact_site_symmetry_1
_geom_contact_site_symmetry_2
_geom_contact_publ_flag
Cu1 O9 3.727(3) . 5_455 no
Cu1 O1 3.222(3) . 6_555 no
Cu1 O6 3.251(3) . 6_555 no
Cu1 O9 3.692(3) . 6_555 no
Cu2 O5 3.182(3) . . no
Cu2 O2 3.257(3) . . no
Cu2 O11 3.733(3) . 5_545 no
Cu2 O11 3.709(3) . 6_545 no
Cu1 H4C 3.4862 . 2_555 no
Cu1 H10C 3.6379 . . no
Cu1 H4C 3.0142 . . no
Cu2 H4B 3.5685 . 5_555 no
Cu2 H12A 3.5241 . 2_555 no
Cu2 H4B 3.0167 . 6_555 no
O1 Cu1 3.222(3) . 6_545 no
O2 O11 2.892(3) . 5_545 no
O2 Cu2 3.257(3) . . no
O2 C12 3.145(6) . 5_545 no
O5 C10 3.305(6) . 6_545 no
O5 Cu2 3.182(3) . . no
O6 C12 3.373(5) . 2_555 no
O6 Cu1 3.251(3) . 6_545 no
O9 Cu1 3.692(3) . 6_545 no
O9 C4 3.416(5) . 5_555 no
O9 Cu1 3.727(3) . 5_545 no
O11 C4 3.341(5) . . no
O11 Cu2 3.709(3) . 6_555 no
O11 Cu2 3.733(3) . 5_455 no
O1 H10C 2.5062 . . no
O2 H12A 2.7260 . 5_545 no
O5 H12C 2.7714 . 6_545 no
O5 H10C 2.7166 . 6_545 no
O6 H10B 2.6738 . 2_655 no
O6 H8C 2.8801 . 7_565 no
O6 H12A 2.4304 . 2_555 no
O9 H4B 2.4732 . 5_555 no
O11 H4C 2.4327 . . no
C3 C4 3.514(6) . 2_555 no
C4 C4 3.312(7) . 2_555 no
C4 O11 3.341(5) . . no
C4 C12 3.552(6) . . no
C4 C3 3.514(6) . 2_555 no
C4 O9 3.416(5) . 5_445 no
C10 O5 3.305(6) . 6_555 no
C10 C12 3.540(7) . 5_545 no
C12 O6 3.373(5) . 2_555 no
C12 C4 3.552(6) . . no
C12 C10 3.540(7) . 5_455 no
C3 H10C 2.9972 . . no
C3 H4C 3.0347 . 2_555 no
C4 H4C 2.9595 . 2_555 no
C4 H12C 3.0598 . . no
C4 H10A 2.9837 . 5_445 no
C4 H4B 3.0675 . 2_555 no
C7 H10B 3.0347 . 2_655 no
C8 H4A 2.8305 . 4_564 no
C10 H12B 2.6680 . 5_545 no
C10 H4B 2.8187 . 5_555 no
C12 H4C 2.7950 . . no
C12 H10B 2.8833 . 5_455 no
H4A C8 2.8305 . 4_565 no
H4A H8B 2.3814 . 4_565 no
H4B C4 3.0675 . 2_555 no
H4B Cu2 3.5685 . 5_445 no
H4B O9 2.4732 . 5_445 no
H4B C10 2.8187 . 5_445 no
H4B H10A 2.2952 . 5_445 no
H4B Cu2 3.0167 . 6_545 no
H4C Cu1 3.0142 . . no
H4C O11 2.4327 . . no
H4C C12 2.7950 . . no
H4C H12C 2.5231 . . no
H4C Cu1 3.4862 . 2_555 no
H4C C3 3.0347 . 2_555 no
H4C C4 2.9595 . 2_555 no
H4C H4C 2.4634 . 2_555 no
H8B H4A 2.3814 . 4_564 no
H8C O6 2.8801 . 7_565 no
H8C H8C 2.4580 . 7_565 no
H8C H12A 2.5568 . 8_564 no
H10A C4 2.9837 . 5_555 no
H10A H4B 2.2952 . 5_555 no
H10B O6 2.6738 . 2_655 no
H10B C7 3.0347 . 2_655 no
H10B C12 2.8833 . 5_545 no
H10B H12B 1.9593 . 5_545 no
H10C Cu1 3.6379 . . no
H10C O1 2.5062 . . no
H10C C3 2.9972 . . no
H10C O5 2.7166 . 6_555 no
H12A Cu2 3.5241 . 2_555 no
H12A O6 2.4304 . 2_555 no
H12A O2 2.7260 . 5_455 no
H12A H8C 2.5568 . 8_465 no
H12B C10 2.6680 . 5_455 no
H12B H10B 1.9593 . 5_455 no
H12C C4 3.0598 . . no
H12C H4C 2.5231 . . no
H12C O5 2.7714 . 6_555 no

loop_
_geom_hbond_atom_site_label_D
_geom_hbond_atom_site_label_H
_geom_hbond_atom_site_label_A
_geom_hbond_distance_DH
_geom_hbond_distance_HA
_geom_hbond_distance_DA
_geom_hbond_angle_DHA
_geom_hbond_site_symmetry_A
_geom_hbond_publ_flag
C4 H4B O9 0.9800 2.4732 3.416(5) 161.38 5_445 yes
C4 H4C O11 0.9800 2.4327 3.341(5) 153.88 . yes
C10 H10C O1 0.9802 2.5062 3.136(5) 121.88 . yes
C12 H12A O6 0.9811 2.4304 3.373(5) 160.87 2_555 yes

loop_
_geom_torsion_atom_site_label_1
_geom_torsion_atom_site_label_2
_geom_torsion_atom_site_label_3
_geom_torsion_atom_site_label_4
_geom_torsion
_geom_torsion_site_symmetry_1
_geom_torsion_site_symmetry_2
_geom_torsion_site_symmetry_3
_geom_torsion_site_symmetry_4
_geom_torsion_publ_flag
O11 Cu1 O1 Cu2 174.36(12) . . . . no
O11 Cu1 O1 C3 2.3(3) . . . . no
O11 Cu1 O1 Cu2 96.77(13) 2_555 . . . no
O11 Cu1 O1 C3 -75.3(3) 2_555 . . . no
O2 Cu1 O1 Cu2 1.74(12) 6_555 . . . no
O2 Cu1 O1 C3 -170.3(3) 6_555 . . . no
O5 Cu1 O1 Cu2 -90.94(14) 6_555 . . . no
O5 Cu1 O1 C3 97.0(3) 6_555 . . . no
O1 Cu1 O11 C12 83.3(3) . . . . no
O1 Cu1 O11 Cu1 -108.32(13) . . . 2_555 no
O11 Cu1 O11 C12 176.5(4) 2_555 . . . no
O11 Cu1 O11 Cu1 -15.16(13) 2_555 . . 2_555 no
O5 Cu1 O11 C12 -8.0(3) 6_555 . . . no
O5 Cu1 O11 Cu1 160.33(14) 6_555 . . 2_555 no
O1 Cu1 O11 Cu1 120.03(12) . . 2_555 2_555 no
O1 Cu1 O11 C12 -71.7(3) . . 2_555 2_555 no
O11 Cu1 O11 Cu1 15.06(13) . . 2_555 2_555 no
O11 Cu1 O11 C12 -176.7(4) . . 2_555 2_555 no
O1 Cu1 O2 Cu2 -1.33(10) . . 6_555 . no
O1 Cu1 O2 C3 -164.8(3) . . 6_555 6_555 no
O11 Cu1 O2 Cu2 -96.93(12) 2_555 . 6_555 . no
O5 Cu1 O2 Cu2 88.17(12) 6_555 . 6_555 . no
O1 Cu1 O5 C7 159.3(4) . . 6_555 6_555 no
O11 Cu1 O5 C7 -94.5(4) . . 6_555 6_555 no
O6 Cu2 O1 Cu1 -89.48(12) . . . . no
O6 Cu2 O1 C3 82.5(3) . . . . no
O9 Cu2 O1 Cu1 95.33(12) . . . . no
O9 Cu2 O1 C3 -92.7(3) . . . . no
O2 Cu2 O1 Cu1 -1.34(10) 6_555 . . . no
O2 Cu2 O1 C3 170.7(3) 6_555 . . . no
O1 Cu2 O6 C7 -75.3(3) . . . . no
O9 Cu2 O6 C7 100.1(3) 2_655 . . . no
O2 Cu2 O6 C7 -153.0(3) 6_555 . . . no
O1 Cu2 O9 C10 -6.1(4) . . . . no
O1 Cu2 O9 Cu2 161.73(13) . . . 2_655 no
O9 Cu2 O9 C10 178.0(4) 2_655 . . . no
O9 Cu2 O9 Cu2 -14.22(13) 2_655 . . 2_655 no
O2 Cu2 O9 C10 72.4(3) 6_555 . . . no
O2 Cu2 O9 Cu2 -119.79(12) 6_555 . . 2_655 no
O6 Cu2 O9 Cu2 -161.52(13) . . 2_655 2_655 no
O6 Cu2 O9 C10 6.4(4) . . 2_655 2_655 no
O9 Cu2 O9 Cu2 14.30(13) . . 2_655 2_655 no
O9 Cu2 O9 C10 -177.8(4) . . 2_655 2_655 no
O1 Cu2 O2 Cu1 1.72(12) . . 6_555 . no
O1 Cu2 O2 C3 164.9(3) . . 6_555 6_555 no
O6 Cu2 O2 Cu1 94.81(13) . . 6_555 . no
O6 Cu2 O2 C3 -102.0(3) . . 6_555 6_555 no
O9 Cu2 O2 Cu1 -92.93(13) . . 6_555 . no
O9 Cu2 O2 C3 70.2(3) . . 6_555 6_555 no
O9 Cu2 O2 Cu1 -171.05(12) 2_655 . 6_555 . no
Cu1 O1 C3 O2 168.1(3) . . . . no
Cu1 O1 C3 C4 -13.3(5) . . . . no
Cu2 O1 C3 O2 -1.9(6) . . . . no
Cu2 O1 C3 C4 176.7(3) . . . . no
Cu1 O2 C3 O1 -1.4(6) 6_545 . . . no
Cu1 O2 C3 C4 -180.0(3) 6_545 . . . no
Cu2 O2 C3 O1 -160.5(3) 6_545 . . . no
Cu2 O2 C3 C4 20.9(5) 6_545 . . . no
Cu1 O5 C7 O6 0.3(6) 6_545 . . . no
Cu1 O5 C7 C8 -179.3(3) 6_545 . . . no
Cu2 O6 C7 O5 -3.4(6) . . . . no
Cu2 O6 C7 C8 176.1(3) . . . . no
